data_1555931
loop_
_publ_author_name
'Reddy, B. Narendraprasad'
'Ramana, Chepuri V.'

_publ_section_title
;
 Synthesis of Functionalized 6-Hydroxy-2-oxindole Derivatives by Phenoxide
 Cyclization.
;
_journal_issue 24
_journal_name_full 'Organic letters'
_journal_page_first 6264
_journal_page_last 6267
_journal_paper_doi 10.1021/acs.orglett.6b03048
_journal_volume 18
_journal_year 2016
_chemical_formula_moiety 'C19 H19 N O4'
_chemical_formula_sum 'C19 H19 N O4'
_chemical_formula_weight 325.35
_space_group_crystal_system triclinic
_space_group_IT_number 2
_space_group_name_Hall '-P 1'
_space_group_name_H-M_alt 'P -1'
_atom_sites_solution_hydrogens geom
_audit_creation_method SHELXL-2013
_cell_angle_alpha 69.621(3)
_cell_angle_beta 79.392(3)
_cell_angle_gamma 70.853(3)
_cell_formula_units_Z 2
_cell_length_a 9.0147(4)
_cell_length_b 9.2814(4)
_cell_length_c 10.9521(5)
_cell_measurement_reflns_used 1815
_cell_measurement_temperature 150(2)
_cell_measurement_theta_max 21.55
_cell_measurement_theta_min 2.40
_cell_volume 808.95(7)
_computing_cell_refinement 'Bruker SAINT'
_computing_data_collection 'Bruker APEX2'
_computing_data_reduction 'Bruker SAINT'
_computing_molecular_graphics 'Bruker SHELXTL'
_computing_publication_material 'Bruker SHELXTL'
_computing_structure_refinement 'SHELXL-2013 (Sheldrick, 2013)'
_computing_structure_solution 'SHELXS-97 (Sheldrick, 2008)'
_diffrn_ambient_temperature 150(2)
_diffrn_measured_fraction_theta_full 0.911
_diffrn_measured_fraction_theta_max 0.938
_diffrn_measurement_device_type 'Bruker APEX-II CCD'
_diffrn_measurement_method '\f and \w scans'
_diffrn_radiation_monochromator graphite
_diffrn_radiation_source 'fine-focus sealed tube'
_diffrn_radiation_type MoK\a
_diffrn_radiation_wavelength 0.71073
_diffrn_reflns_av_R_equivalents 0.0389
_diffrn_reflns_av_unetI/netI 0.0532
_diffrn_reflns_Laue_measured_fraction_full 0.911
_diffrn_reflns_Laue_measured_fraction_max 0.938
_diffrn_reflns_limit_h_max 10
_diffrn_reflns_limit_h_min -10
_diffrn_reflns_limit_k_max 11
_diffrn_reflns_limit_k_min -10
_diffrn_reflns_limit_l_max 12
_diffrn_reflns_limit_l_min -12
_diffrn_reflns_number 8651
_diffrn_reflns_point_group_measured_fraction_full 0.911
_diffrn_reflns_point_group_measured_fraction_max 0.938
_diffrn_reflns_theta_full 25.242
_diffrn_reflns_theta_max 24.998
_diffrn_reflns_theta_min 1.990
_exptl_absorpt_coefficient_mu 0.094
_exptl_absorpt_correction_T_max 0.9724
_exptl_absorpt_correction_T_min 0.9616
_exptl_absorpt_correction_type multi-scan
_exptl_absorpt_process_details SADABS,(BRUKER,2006)
_exptl_crystal_colour COLOURLESS
_exptl_crystal_density_diffrn 1.336
_exptl_crystal_description BLOCK
_exptl_crystal_F_000 344
_exptl_crystal_size_max 0.420
_exptl_crystal_size_mid 0.360
_exptl_crystal_size_min 0.300
_refine_diff_density_max 0.535
_refine_diff_density_min -0.291
_refine_diff_density_rms 0.055
_refine_ls_extinction_method none
_refine_ls_goodness_of_fit_ref 1.067
_refine_ls_hydrogen_treatment constr
_refine_ls_matrix_type full
_refine_ls_number_parameters 219
_refine_ls_number_reflns 2668
_refine_ls_number_restraints 0
_refine_ls_restrained_S_all 1.067
_refine_ls_R_factor_all 0.0992
_refine_ls_R_factor_gt 0.0694
_refine_ls_shift/su_max 0.000
_refine_ls_shift/su_mean 0.000
_refine_ls_structure_factor_coef Fsqd
_refine_ls_weighting_details 'w=1/[\s^2^(Fo^2^)+(0.0394P)^2^+1.2676P] where P=(Fo^2^+2Fc^2^)/3'
_refine_ls_weighting_scheme calc
_refine_ls_wR_factor_gt 0.1365
_refine_ls_wR_factor_ref 0.1514
_reflns_Friedel_coverage 0.000
_reflns_number_gt 1962
_reflns_number_total 2668
_reflns_threshold_expression 'I > 2\s(I)'
_cod_data_source_file ol6b03048_si_004.cif
_cod_data_source_block NPR_BN_0m
_cod_depositor_comments
;
The following automatic conversions were performed:

data item '_exptl_absorpt_correction_type' value 'MULTI-SCAN' was
changed to 'multi-scan' in accordance with the
/home/saulius/struct/COD-crude-data/automatic-downloads/DataCite-retrospective/ACS/depositions/lib/dictionaries/cif_core.dic
dictionary named 'cif_core.dic' version 2.4.2 last updated on
2011-04-26.

Automatic conversion script
Id: cif_fix_values 6909 2019-04-08 15:41:33Z antanas 
;
_cod_database_code 1555931
_shelx_space_group_comment
;
The symmetry employed for this shelxl refinement is uniquely defined
by the following loop, which should always be used as a source of
symmetry information in preference to the above space-group names.
They are only intended as comments.
;
_shelx_estimated_absorpt_t_min 0.962
_shelx_estimated_absorpt_t_max 0.972
_shelxl_version_number 2013-3

loop_
_space_group_symop_operation_xyz
'x, y, z'
'-x, -y, -z'

loop_
_atom_site_label
_atom_site_type_symbol
_atom_site_fract_x
_atom_site_fract_y
_atom_site_fract_z
_atom_site_U_iso_or_equiv
_atom_site_adp_type
_atom_site_occupancy
_atom_site_site_symmetry_order
_atom_site_calc_flag
_atom_site_refinement_flags_posn
_atom_site_refinement_flags_adp
O1 O 0.8240(3) 0.7967(3) 0.1938(2) 0.0379(7) Uani 1 1 d . .
O2 O 0.1217(3) 0.6880(3) 0.0943(2) 0.0351(6) Uani 1 1 d . .
H2 H 0.0269 0.7315 0.1138 0.053 Uiso 1 1 calc R U
O3 O 0.4110(3) 1.2835(3) 0.1821(3) 0.0539(8) Uani 1 1 d . .
O4 O 0.3659(3) 1.1959(3) 0.3996(3) 0.0480(7) Uani 1 1 d . .
N1 N 0.6357(3) 0.7094(3) 0.1476(3) 0.0253(7) Uani 1 1 d . .
C1 C 0.7370(4) 0.5588(4) 0.1291(3) 0.0288(8) Uani 1 1 d . .
H1A H 0.8440 0.5700 0.0972 0.035 Uiso 1 1 calc R U
H1B H 0.6965 0.5383 0.0605 0.035 Uiso 1 1 calc R U
C2 C 0.7486(3) 0.4146(4) 0.2519(3) 0.0248(8) Uani 1 1 d . .
C3 C 0.8279(4) 0.2634(4) 0.2423(3) 0.0296(8) Uani 1 1 d . .
H3 H 0.8673 0.2511 0.1588 0.036 Uiso 1 1 calc R U
C4 C 0.8510(4) 0.1302(4) 0.3518(3) 0.0318(8) Uani 1 1 d . .
H4 H 0.9069 0.0274 0.3433 0.038 Uiso 1 1 calc R U
C5 C 0.7928(4) 0.1457(4) 0.4742(3) 0.0327(9) Uani 1 1 d . .
H5 H 0.8089 0.0543 0.5500 0.039 Uiso 1 1 calc R U
C6 C 0.7114(4) 0.2958(5) 0.4846(3) 0.0356(9) Uani 1 1 d . .
H6 H 0.6708 0.3076 0.5681 0.043 Uiso 1 1 calc R U
C7 C 0.6881(4) 0.4296(4) 0.3744(3) 0.0299(8) Uani 1 1 d . .
H7 H 0.6305 0.5321 0.3828 0.036 Uiso 1 1 calc R U
C8 C 0.6870(4) 0.8162(4) 0.1755(3) 0.0294(8) Uani 1 1 d . .
C9 C 0.5493(4) 0.9621(4) 0.1793(3) 0.0320(9) Uani 1 1 d . .
H9 H 0.5643 1.0545 0.1019 0.038 Uiso 1 1 calc R U
C10 C 0.4125(4) 0.9141(4) 0.1593(3) 0.0249(8) Uani 1 1 d . .
C11 C 0.2526(4) 0.9905(4) 0.1561(3) 0.0272(8) Uani 1 1 d . .
H11 H 0.2107 1.0929 0.1687 0.033 Uiso 1 1 calc R U
C12 C 0.1539(4) 0.9155(4) 0.1343(3) 0.0262(8) Uani 1 1 d . .
H12 H 0.0440 0.9673 0.1315 0.031 Uiso 1 1 calc R U
C13 C 0.2148(4) 0.7657(4) 0.1165(3) 0.0255(8) Uani 1 1 d . .
C14 C 0.3758(4) 0.6862(4) 0.1188(3) 0.0248(8) Uani 1 1 d . .
H14 H 0.4182 0.5839 0.1060 0.030 Uiso 1 1 calc R U
C15 C 0.4701(3) 0.7642(4) 0.1408(3) 0.0230(8) Uani 1 1 d . .
C16 C 0.5339(4) 1.0087(4) 0.3014(4) 0.0377(9) Uani 1 1 d . .
H16A H 0.4904 0.9327 0.3758 0.045 Uiso 1 1 calc R U
H16B H 0.6397 1.0004 0.3213 0.045 Uiso 1 1 calc R U
C17 C 0.4292(4) 1.1762(4) 0.2869(4) 0.0343(9) Uani 1 1 d . .
C18 C 0.2658(5) 1.3547(5) 0.3996(4) 0.0491(11) Uani 1 1 d . .
H18A H 0.2660 1.3690 0.4850 0.059 Uiso 1 1 calc R U
H18B H 0.3078 1.4372 0.3309 0.059 Uiso 1 1 calc R U
C19 C 0.1059(6) 1.3752(7) 0.3759(6) 0.0881(18) Uani 1 1 d . .
H19A H 0.1067 1.3544 0.2940 0.132 Uiso 1 1 calc R U
H19B H 0.0419 1.4853 0.3697 0.132 Uiso 1 1 calc R U
H19C H 0.0611 1.2998 0.4482 0.132 Uiso 1 1 calc R U

loop_
_atom_site_aniso_label
_atom_site_aniso_U_11
_atom_site_aniso_U_22
_atom_site_aniso_U_33
_atom_site_aniso_U_23
_atom_site_aniso_U_13
_atom_site_aniso_U_12
O1 0.0172(13) 0.0505(18) 0.0514(16) -0.0238(13) -0.0016(11) -0.0086(12)
O2 0.0226(13) 0.0457(17) 0.0467(15) -0.0270(13) 0.0014(11) -0.0110(12)
O3 0.069(2) 0.0437(19) 0.0457(17) -0.0190(15) -0.0021(15) -0.0082(15)
O4 0.0508(17) 0.0427(19) 0.0466(17) -0.0133(13) -0.0027(13) -0.0096(14)
N1 0.0159(14) 0.0278(17) 0.0306(15) -0.0099(13) -0.0016(11) -0.0034(13)
C1 0.0197(17) 0.033(2) 0.0298(19) -0.0123(16) -0.0008(14) -0.0001(16)
C2 0.0143(16) 0.032(2) 0.0289(18) -0.0125(15) -0.0018(13) -0.0038(15)
C3 0.0247(18) 0.036(2) 0.0307(19) -0.0175(16) -0.0017(15) -0.0044(17)
C4 0.0248(19) 0.029(2) 0.041(2) -0.0140(17) -0.0042(16) -0.0037(16)
C5 0.0296(19) 0.032(2) 0.035(2) -0.0065(16) -0.0022(16) -0.0098(18)
C6 0.033(2) 0.045(3) 0.027(2) -0.0137(17) 0.0052(16) -0.0115(19)
C7 0.0238(18) 0.031(2) 0.033(2) -0.0162(16) 0.0016(15) -0.0007(16)
C8 0.0199(18) 0.035(2) 0.033(2) -0.0109(16) 0.0008(14) -0.0082(16)
C9 0.0251(19) 0.034(2) 0.038(2) -0.0134(17) -0.0036(15) -0.0074(17)
C10 0.0212(18) 0.026(2) 0.0281(18) -0.0110(15) -0.0022(14) -0.0051(15)
C11 0.0251(19) 0.027(2) 0.0299(19) -0.0141(15) -0.0017(14) -0.0028(16)
C12 0.0171(16) 0.030(2) 0.0302(19) -0.0133(15) -0.0023(13) -0.0011(15)
C13 0.0205(18) 0.035(2) 0.0256(18) -0.0130(15) -0.0021(13) -0.0102(16)
C14 0.0258(18) 0.026(2) 0.0221(17) -0.0086(14) 0.0001(13) -0.0060(16)
C15 0.0171(16) 0.027(2) 0.0208(17) -0.0077(14) -0.0008(13) -0.0012(15)
C16 0.035(2) 0.041(3) 0.039(2) -0.0096(18) -0.0075(16) -0.0129(19)
C17 0.035(2) 0.023(2) 0.046(2) -0.0100(18) -0.0116(18) -0.0072(18)
C18 0.052(3) 0.042(3) 0.057(3) -0.023(2) -0.002(2) -0.011(2)
C19 0.053(3) 0.066(4) 0.148(6) -0.034(4) -0.014(3) -0.017(3)

loop_
_atom_type_symbol
_atom_type_description
_atom_type_scat_dispersion_real
_atom_type_scat_dispersion_imag
_atom_type_scat_source
C C 0.0033 0.0016 'International Tables Vol C Tables 4.2.6.8 and 6.1.1.4'
H H 0.0000 0.0000 'International Tables Vol C Tables 4.2.6.8 and 6.1.1.4'
N N 0.0061 0.0033 'International Tables Vol C Tables 4.2.6.8 and 6.1.1.4'
O O 0.0106 0.0060 'International Tables Vol C Tables 4.2.6.8 and 6.1.1.4'

loop_
_geom_angle_atom_site_label_1
_geom_angle_atom_site_label_2
_geom_angle_atom_site_label_3
_geom_angle
C13 O2 H2 109.5
C17 O4 C18 117.7(3)
C8 N1 C15 110.6(3)
C8 N1 C1 124.6(3)
C15 N1 C1 124.8(3)
N1 C1 C2 114.1(3)
N1 C1 H1A 108.7
C2 C1 H1A 108.7
N1 C1 H1B 108.7
C2 C1 H1B 108.7
H1A C1 H1B 107.6
C3 C2 C7 118.5(3)
C3 C2 C1 118.9(3)
C7 C2 C1 122.5(3)
C4 C3 C2 121.2(3)
C4 C3 H3 119.4
C2 C3 H3 119.4
C3 C4 C5 120.2(3)
C3 C4 H4 119.9
C5 C4 H4 119.9
C6 C5 C4 119.0(3)
C6 C5 H5 120.5
C4 C5 H5 120.5
C5 C6 C7 120.7(3)
C5 C6 H6 119.7
C7 C6 H6 119.7
C6 C7 C2 120.3(3)
C6 C7 H7 119.8
C2 C7 H7 119.8
O1 C8 N1 125.1(3)
O1 C8 C9 125.8(3)
N1 C8 C9 109.1(3)
C16 C9 C8 113.3(3)
C16 C9 C10 116.1(3)
C8 C9 C10 102.1(3)
C16 C9 H9 108.3
C8 C9 H9 108.3
C10 C9 H9 108.3
C11 C10 C15 119.0(3)
C11 C10 C9 132.3(3)
C15 C10 C9 108.7(3)
C10 C11 C12 119.2(3)
C10 C11 H11 120.4
C12 C11 H11 120.4
C13 C12 C11 120.5(3)
C13 C12 H12 119.8
C11 C12 H12 119.8
O2 C13 C12 122.3(3)
O2 C13 C14 116.2(3)
C12 C13 C14 121.5(3)
C15 C14 C13 116.4(3)
C15 C14 H14 121.8
C13 C14 H14 121.8
C14 C15 C10 123.5(3)
C14 C15 N1 127.2(3)
C10 C15 N1 109.3(3)
C17 C16 C9 112.2(3)
C17 C16 H16A 109.2
C9 C16 H16A 109.2
C17 C16 H16B 109.2
C9 C16 H16B 109.2
H16A C16 H16B 107.9
O3 C17 O4 124.1(3)
O3 C17 C16 123.7(4)
O4 C17 C16 112.1(3)
C19 C18 O4 110.5(4)
C19 C18 H18A 109.6
O4 C18 H18A 109.6
C19 C18 H18B 109.6
O4 C18 H18B 109.6
H18A C18 H18B 108.1
C18 C19 H19A 109.5
C18 C19 H19B 109.5
H19A C19 H19B 109.5
C18 C19 H19C 109.5
H19A C19 H19C 109.5
H19B C19 H19C 109.5

loop_
_geom_bond_atom_site_label_1
_geom_bond_atom_site_label_2
_geom_bond_distance
O1 C8 1.233(4)
O2 C13 1.370(4)
O2 H2 0.8400
O3 C17 1.225(4)
O4 C17 1.308(4)
O4 C18 1.454(5)
N1 C8 1.361(4)
N1 C15 1.417(4)
N1 C1 1.456(4)
C1 C2 1.522(4)
C1 H1A 0.9900
C1 H1B 0.9900
C2 C3 1.381(5)
C2 C7 1.389(4)
C3 C4 1.379(5)
C3 H3 0.9500
C4 C5 1.385(5)
C4 H4 0.9500
C5 C6 1.379(5)
C5 H5 0.9500
C6 C7 1.385(5)
C6 H6 0.9500
C7 H7 0.9500
C8 C9 1.514(5)
C9 C16 1.513(5)
C9 C10 1.515(4)
C9 H9 1.0000
C10 C11 1.383(4)
C10 C15 1.389(5)
C11 C12 1.390(4)
C11 H11 0.9500
C12 C13 1.385(5)
C12 H12 0.9500
C13 C14 1.397(4)
C14 C15 1.381(4)
C14 H14 0.9500
C16 C17 1.501(5)
C16 H16A 0.9900
C16 H16B 0.9900
C18 C19 1.451(6)
C18 H18A 0.9900
C18 H18B 0.9900
C19 H19A 0.9800
C19 H19B 0.9800
C19 H19C 0.9800

loop_
_geom_torsion_atom_site_label_1
_geom_torsion_atom_site_label_2
_geom_torsion_atom_site_label_3
_geom_torsion_atom_site_label_4
_geom_torsion
C8 N1 C1 C2 94.2(4)
C15 N1 C1 C2 -85.0(4)
N1 C1 C2 C3 173.2(3)
N1 C1 C2 C7 -9.5(4)
C7 C2 C3 C4 -1.8(5)
C1 C2 C3 C4 175.6(3)
C2 C3 C4 C5 0.7(5)
C3 C4 C5 C6 0.3(5)
C4 C5 C6 C7 -0.2(5)
C5 C6 C7 C2 -0.9(5)
C3 C2 C7 C6 1.9(5)
C1 C2 C7 C6 -175.4(3)
C15 N1 C8 O1 176.2(3)
C1 N1 C8 O1 -3.1(5)
C15 N1 C8 C9 -4.2(4)
C1 N1 C8 C9 176.5(3)
O1 C8 C9 C16 -50.7(5)
N1 C8 C9 C16 129.6(3)
O1 C8 C9 C10 -176.4(3)
N1 C8 C9 C10 4.0(3)
C16 C9 C10 C11 54.2(5)
C8 C9 C10 C11 177.9(3)
C16 C9 C10 C15 -126.3(3)
C8 C9 C10 C15 -2.5(3)
C15 C10 C11 C12 -0.1(5)
C9 C10 C11 C12 179.4(3)
C10 C11 C12 C13 0.3(5)
C11 C12 C13 O2 -179.8(3)
C11 C12 C13 C14 -0.5(5)
O2 C13 C14 C15 179.8(3)
C12 C13 C14 C15 0.6(5)
C13 C14 C15 C10 -0.4(5)
C13 C14 C15 N1 180.0(3)
C11 C10 C15 C14 0.2(5)
C9 C10 C15 C14 -179.5(3)
C11 C10 C15 N1 179.8(3)
C9 C10 C15 N1 0.2(4)
C8 N1 C15 C14 -177.8(3)
C1 N1 C15 C14 1.5(5)
C8 N1 C15 C10 2.5(4)
C1 N1 C15 C10 -178.1(3)
C8 C9 C16 C17 163.6(3)
C10 C9 C16 C17 -78.6(4)
C18 O4 C17 O3 0.9(5)
C18 O4 C17 C16 178.0(3)
C9 C16 C17 O3 -28.2(5)
C9 C16 C17 O4 154.8(3)
C17 O4 C18 C19 85.4(5)
